data_4001361
loop_
_publ_author_name
'Pokroy, B.'
'Fieramosca, J. S.'
'Von Dreele, R. B.'
'Fitch, A. N.'
'Caspi, E. N.'
'Zolotoyabko, E.'

_publ_section_title
;
 Atomic Structure of Biogenic Aragonite
;
_journal_issue 13
_journal_name_full 'Chemistry of Materials'
_journal_page_first 3244
_journal_paper_doi 10.1021/cm070187u
_journal_volume 19
_journal_year 2007
_chemical_formula_sum 'C Ca O3'
_chemical_formula_weight 100.09
_chemical_name_systematic ' ?'
_space_group_IT_number 62
_symmetry_cell_setting orthorhombic
_symmetry_space_group_name_Hall '-P 2n 2a'
_symmetry_space_group_name_H-M 'P m c n'
_cell_angle_alpha 90.0
_cell_angle_beta 90.0
_cell_angle_gamma 90.0
_cell_formula_units_Z 4
_cell_length_a 4.96524(6)
_cell_length_b 7.96358(10)
_cell_length_c 5.74840(5)
_cell_volume 227.298(4)
_pd_block_id 2006-12-29T15:03|24314_LIJ_phase1|El'ad_Caspi||
_pd_phase_name CaCO3
_cod_data_source_file cm070187usi20070121_043550.cif
_cod_data_source_block 24314_LIJ_phase_1
_cod_depositor_comments
;
The following automatic conversions were performed:

'_geom_bond_publ_flag' value 'N' changed to 'n' according to
/home/saulius/struct/CIF-dictionaries/cif_core.dic dictionary named
'cif_core.dic' version 2.4.1 from 2010-06-29 (34
times).

'_geom_angle_publ_flag' value 'N' changed to 'n' according
to /home/saulius/struct/CIF-dictionaries/cif_core.dic dictionary
named 'cif_core.dic' version 2.4.1 from 2010-06-29 (70 times).

Automatic conversion script
Id: cif_fix_values 1715 2011-07-08 13:25:40Z adriana 
;
_cod_original_cell_volume 227.2980(30)
_cod_database_code 4001361

loop_
_symmetry_equiv_pos_site_id
_symmetry_equiv_pos_as_xyz
1 +x,+y,+z
2 -x+1/2,+y,+z
3 +x,-y+1/2,+z+1/2
4 -x+1/2,-y+1/2,+z+1/2
-1 -x,-y,-z
-2 +x+1/2,-y,-z
-3 -x,+y+1/2,-z+1/2
-4 +x+1/2,+y+1/2,-z+1/2

loop_
_atom_site_aniso_label
_atom_site_aniso_U_11
_atom_site_aniso_U_12
_atom_site_aniso_U_13
_atom_site_aniso_U_22
_atom_site_aniso_U_23
_atom_site_aniso_U_33
Ca 0.0103(7) 0.0 0.0 0.0111(8) 0.0023(5) 0.0057(7)
C 0.0063(4) 0.0 0.0 0.0068(4) -0.0001(5) 0.0066(5)
O1 0.0199(8) 0.0 0.0 0.0050(5) 0.0002(5) 0.0110(6)
O2 0.0082(4) 0.00309(29) -0.0006(4) 0.0123(4) 0.0018(4) 0.0110(4)

loop_
_atom_site_type_symbol
_atom_site_label
_atom_site_fract_x
_atom_site_fract_y
_atom_site_fract_z
_atom_site_occupancy
_atom_site_thermal_displace_type
_atom_site_U_iso_or_equiv
_atom_site_symmetry_multiplicity
Ca Ca 0.25 0.41507(20) 0.76072(28) 1.0 Uani 0.00903 4
C C 0.25 0.76200(11) -0.08489(20) 1.0 Uani 0.0066 4
O O1 0.25 0.92261(14) -0.09420(26) 1.0 Uani 0.01198 4
O O2 0.47325(16) 0.68120(10) -0.08710(21) 1.0 Uani 0.01049 8

loop_
_atom_type_symbol
_atom_type_number_in_cell
Ca 4.0
C 4.0
O 12.0

loop_
_geom_angle_atom_site_label_1
_geom_angle_atom_site_label_2
_geom_angle_atom_site_label_3
_geom_angle
_geom_angle_site_symmetry_1
_geom_angle_site_symmetry_3
_geom_angle_publ_flag
Ca Ca Ca 95.10(7) 3_554 3_555 n
Ca Ca O1 74.808(34) 3_554 3_565 n
Ca Ca O1 75.51(4) 3_554 -3_445 n
Ca Ca O1 75.51(4) 3_554 -3_545 n
Ca Ca O2 144.60(5) 3_554 1_556 n
Ca Ca O2 144.60(5) 3_554 2_556 n
Ca Ca O2 110.73(7) 3_554 -1_666 n
Ca Ca O2 110.73(7) 3_554 -2_566 n
Ca Ca O2 37.73(4) 3_554 -3_656 n
Ca Ca O2 37.73(4) 3_554 -4_556 n
Ca Ca O1 169.91(8) 3_555 3_565 n
Ca Ca O1 106.30(5) 3_555 -3_445 n
Ca Ca O1 106.30(5) 3_555 -3_545 n
Ca Ca O2 107.95(4) 3_555 1_556 n
Ca Ca O2 107.95(4) 3_555 2_556 n
Ca Ca O2 39.043(24) 3_555 -1_666 n
Ca Ca O2 39.043(24) 3_555 -2_566 n
Ca Ca O2 78.08(6) 3_555 -3_656 n
Ca Ca O2 78.08(6) 3_555 -4_556 n
O1 Ca O1 71.59(5) 3_565 -3_445 n
O1 Ca O1 71.59(5) 3_565 -3_545 n
O1 Ca O2 81.07(6) 3_565 1_556 n
O1 Ca O2 81.07(6) 3_565 2_556 n
O1 Ca O2 144.567(35) 3_565 -1_666 n
O1 Ca O2 144.567(35) 3_565 -2_566 n
O1 Ca O2 93.50(6) 3_565 -3_656 n
O1 Ca O2 93.50(6) 3_565 -4_556 n
O1 Ca O1 137.75(10) -3_445 -3_545 n
O1 Ca O2 120.72(6) -3_556 1_556 n
O1 Ca O2 72.47(4) -3_556 2_556 n
O1 Ca O2 143.72(7) -3_556 -1_666 n
O1 Ca O2 76.07(4) -3_556 -2_566 n
O1 Ca O2 112.51(7) -3_556 -3_656 n
O1 Ca O2 50.633(35) -3_556 -4_556 n
O1 Ca O2 72.47(4) -3_656 1_556 n
O1 Ca O2 120.72(6) -3_656 2_556 n
O1 Ca O2 76.07(4) -3_656 -1_666 n
O1 Ca O2 143.72(7) -3_656 -2_566 n
O1 Ca O2 50.633(35) -3_656 -3_656 n
O1 Ca O2 112.51(7) -3_656 -4_556 n
O2 Ca O2 51.60(5) 1_556 2_556 n
O2 Ca O2 75.71(5) 1_556 -1_666 n
O2 Ca O2 103.98(6) 1_556 -2_566 n
O2 Ca O2 120.906(14) 1_556 -3_656 n
O2 Ca O2 171.20(6) 1_556 -4_556 n
O2 Ca O2 103.98(6) 2_556 -1_666 n
O2 Ca O2 75.71(5) 2_556 -2_566 n
O2 Ca O2 171.20(6) 2_556 -3_656 n
O2 Ca O2 120.906(14) 2_556 -4_556 n
O2 Ca O2 68.27(6) -1_666 -2_566 n
O2 Ca O2 76.47(4) -1_666 -3_656 n
O2 Ca O2 112.21(6) -1_666 -4_556 n
O2 Ca O2 112.21(6) -2_566 -3_656 n
O2 Ca O2 76.47(4) -2_566 -4_556 n
O2 Ca O2 66.07(5) -3_656 -4_556 n
O1 C O2 120.07(6) 1_555 1_555 n
O1 C O2 120.07(6) 1_555 2_555 n
O2 C O2 119.72(11) 1_555 2_555 n
Ca O1 Ca 108.41(5) 3_564 -3_466 n
Ca O1 Ca 108.41(5) 3_564 -3_566 n
Ca O1 C 119.96(11) 3_564 1_555 n
Ca O1 Ca 137.75(10) -3_466 -3_566 n
Ca O1 C 89.57(5) -3_555 1_555 n
Ca O1 C 89.57(5) -3_655 1_555 n
Ca O2 Ca 104.29(5) 1_554 -1_666 n
Ca O2 Ca 135.74(5) 1_554 -3_566 n
Ca O2 C 92.56(7) 1_554 1_555 n
Ca O2 Ca 103.23(5) -1_666 -3_566 n
Ca O2 C 129.41(12) -1_666 1_555 n
Ca O2 C 96.00(7) -3_655 1_555 n

loop_
_geom_bond_atom_site_label_1
_geom_bond_atom_site_label_2
_geom_bond_distance
_geom_bond_site_symmetry_2
_geom_bond_publ_flag
Ca Ca 3.8953(22) 3_554 n
Ca Ca 3.8953(22) 3_555 n
Ca Ca 4.1204(25) -1_566 n
Ca Ca 3.9448(26) -1_567 n
Ca Ca 4.1204(25) -1_666 n
Ca Ca 3.9448(26) -1_667 n
Ca C 2.9018(19) 1_556 n
Ca C 3.2497(19) 3_565 n
Ca C 2.9446(10) -3_545 n
Ca C 2.9446(10) -3_645 n
Ca O1 2.4152(19) 3_565 n
Ca O1 2.6614(9) -3_545 n
Ca O1 2.6614(9) -3_645 n
Ca O2 2.5467(17) 1_556 n
Ca O2 2.5467(17) 2_556 n
Ca O2 2.4487(17) -1_666 n
Ca O2 2.4487(17) -2_466 n
Ca O2 2.5205(17) -3_645 n
Ca O2 2.5205(17) -4_445 n
C Ca 2.9018(19) 1_554 n
C Ca 3.2497(19) 3_564 n
C Ca 2.9446(10) -3_555 n
C Ca 2.9446(10) -3_655 n
C O1 1.2802(14) 1_555 n
C O2 1.2818(9) 1_555 n
C O2 1.2818(9) 2_555 n
O1 Ca 2.4152(19) 3_564 n
O1 Ca 2.6614(9) -3_555 n
O1 Ca 2.6614(9) -3_655 n
O1 C 1.2802(14) 1_555 n
O2 Ca 2.5467(17) 1_554 n
O2 Ca 2.4487(17) -1_666 n
O2 Ca 2.5205(17) -3_655 n
O2 C 1.2818(9) 1_555 n

loop_
_pd_block_diffractogram_id
2006-12-29T15:03|24314_LIJ_H_01|El'ad_Caspi|SEPD
